data_7107903
loop_
_publ_author_name
'Ruimin Wang'
'Thomas S. Dols'
'Christian W. Lehmann'
'Ulli Englert'

_publ_section_title
;
 The halogen bond made visible: experimental charge density of a very
 short intermolecular ClCl donor-acceptor contact
;
_journal_issue 54
_journal_name_full Chem.Commun.
_journal_page_first 6830
_journal_page_last 6832
_journal_paper_doi 10.1039/c2cc32647g
_journal_volume 48
_journal_year 2012
_chemical_formula_moiety 'C10 H8 Cl4 N2 Zn'
_chemical_formula_sum 'C10 H8 Cl4 N2 Zn'
_chemical_formula_weight 363.35
_chemical_name_systematic
;
?
;
_space_group_IT_number 2
_symmetry_cell_setting triclinic
_symmetry_space_group_name_Hall '-P 1'
_symmetry_space_group_name_H-M 'P -1'
_atom_sites_solution_hydrogens geom
_atom_sites_solution_primary direct
_atom_sites_solution_secondary difmap
_audit_creation_method SHELXL-97
_cell_angle_alpha 84.204(6)
_cell_angle_beta 89.280(6)
_cell_angle_gamma 62.377(5)
_cell_formula_units_Z 2
_cell_length_a 7.2699(10)
_cell_length_b 7.8257(11)
_cell_length_c 13.110(2)
_cell_measurement_reflns_used 7277
_cell_measurement_temperature 100(2)
_cell_measurement_theta_max 51.58
_cell_measurement_theta_min 2.96
_cell_volume 656.97(17)
_computing_cell_refinement SMART
_computing_data_collection 'SMART (Bruker, 2001)'
_computing_data_reduction 'SAINT (Bruker, 1999)'
_computing_molecular_graphics 'PLATON (Spek, 2003)'
_computing_publication_material 'SHELXL97 (Sheldrick, 2008)'
_computing_structure_refinement 'SHELXL97 (Sheldrick, 2008)'
_computing_structure_solution 'SHELXS97 (Sheldrick, 2008)'
_diffrn_ambient_temperature 100(2)
_diffrn_measured_fraction_theta_full 0.984
_diffrn_measured_fraction_theta_max 0.940
_diffrn_measurement_device_type 'CCD area detector'
_diffrn_measurement_method '\w scans'
_diffrn_radiation_monochromator graphite
_diffrn_radiation_source 'sealed tube'
_diffrn_radiation_type MoK\a
_diffrn_radiation_wavelength 0.71073
_diffrn_reflns_av_R_equivalents 0.0487
_diffrn_reflns_av_sigmaI/netI 0.0393
_diffrn_reflns_limit_h_max 16
_diffrn_reflns_limit_h_min -16
_diffrn_reflns_limit_k_max 17
_diffrn_reflns_limit_k_min -17
_diffrn_reflns_limit_l_max 29
_diffrn_reflns_limit_l_min 0
_diffrn_reflns_number 61942
_diffrn_reflns_theta_full 45.00
_diffrn_reflns_theta_max 54.71
_diffrn_reflns_theta_min 1.56
_exptl_absorpt_coefficient_mu 2.658
_exptl_absorpt_correction_T_max 0.556
_exptl_absorpt_correction_T_min 0.513
_exptl_absorpt_correction_type multi-scan
_exptl_absorpt_process_details SADABS
_exptl_crystal_colour colourless
_exptl_crystal_density_diffrn 1.837
_exptl_crystal_density_method 'not measured'
_exptl_crystal_description fragment
_exptl_crystal_F_000 360
_exptl_crystal_size_max 0.29
_exptl_crystal_size_mid 0.26
_exptl_crystal_size_min 0.25
_refine_diff_density_max 1.203
_refine_diff_density_min -1.090
_refine_diff_density_rms 0.131
_refine_ls_extinction_method none
_refine_ls_goodness_of_fit_ref 1.012
_refine_ls_hydrogen_treatment constr
_refine_ls_matrix_type full
_refine_ls_number_parameters 154
_refine_ls_number_reflns 15656
_refine_ls_number_restraints 0
_refine_ls_restrained_S_all 1.012
_refine_ls_R_factor_all 0.0363
_refine_ls_R_factor_gt 0.0271
_refine_ls_shift/su_max 0.003
_refine_ls_shift/su_mean 0.000
_refine_ls_structure_factor_coef Fsqd
_refine_ls_weighting_details 'calc w=1/[\s^2^(Fo^2^)+(0.0200P)^2^+0.0000P] where P=(Fo^2^+2Fc^2^)/3'
_refine_ls_weighting_scheme calc
_refine_ls_wR_factor_gt 0.0576
_refine_ls_wR_factor_ref 0.0587
_reflns_number_gt 12077
_reflns_number_total 15656
_reflns_threshold_expression >2sigma(I)
_cod_data_source_file c2cc32647g.txt
_cod_data_source_block 2iam
_cod_database_code 7107903

loop_
_symmetry_equiv_pos_as_xyz
'x, y, z'
'-x, -y, -z'

loop_
_atom_site_label
_atom_site_type_symbol
_atom_site_fract_x
_atom_site_fract_y
_atom_site_fract_z
_atom_site_U_iso_or_equiv
_atom_site_adp_type
_atom_site_occupancy
_atom_site_symmetry_multiplicity
_atom_site_calc_flag
_atom_site_refinement_flags
Zn1 Zn 0.129916(9) 0.235401(9) 0.242973(5) 0.01104(1) Uani 1 1 d .
Cl1 Cl -0.25456(2) -0.14724(2) 0.470132(11) 0.01513(2) Uani 1 1 d .
Cl2 Cl -0.42132(2) 0.31521(2) -0.083272(12) 0.01747(3) Uani 1 1 d .
Cl3 Cl -0.14988(2) 0.481301(19) 0.296881(11) 0.01588(2) Uani 1 1 d .
Cl4 Cl 0.44429(2) 0.21516(2) 0.241786(12) 0.01840(3) Uani 1 1 d .
N1 N 0.13996(7) -0.01079(6) 0.31943(4) 0.01147(6) Uani 1 1 d .
N2 N 0.06223(7) 0.22492(7) 0.09062(4) 0.01219(7) Uani 1 1 d .
C1 C -0.03317(8) -0.00421(7) 0.36073(4) 0.01192(7) Uani 1 1 d .
H1 H -0.1594 0.1137 0.3526 0.014 Uiso 1 1 calc R
C2 C -0.02991(8) -0.16716(7) 0.41506(4) 0.01190(7) Uani 1 1 d .
C3 C 0.15271(9) -0.34210(8) 0.42617(5) 0.01514(8) Uani 1 1 d .
H3 H 0.1559 -0.4550 0.4623 0.018 Uiso 1 1 calc R
C4 C 0.32990(9) -0.34669(8) 0.38295(5) 0.01554(9) Uani 1 1 d .
H4 H 0.4573 -0.4636 0.3888 0.019 Uiso 1 1 calc R
C5 C 0.31863(8) -0.17812(8) 0.33100(4) 0.01298(8) Uani 1 1 d .
H5 H 0.4409 -0.1810 0.3027 0.016 Uiso 1 1 calc R
C6 C -0.12792(8) 0.25933(8) 0.05875(4) 0.01282(8) Uani 1 1 d .
H6 H -0.2312 0.2768 0.1076 0.015 Uiso 1 1 calc R
C7 C -0.17557(8) 0.26964(8) -0.04478(4) 0.01281(8) Uani 1 1 d .
C8 C -0.02762(9) 0.24529(9) -0.11736(4) 0.01571(9) Uani 1 1 d .
H8 H -0.0602 0.2561 -0.1884 0.019 Uiso 1 1 calc R
C9 C 0.16955(10) 0.20464(10) -0.08304(5) 0.01792(10) Uani 1 1 d .
H9 H 0.2765 0.1828 -0.1302 0.022 Uiso 1 1 calc R
C10 C 0.20848(9) 0.19625(9) 0.02115(4) 0.01531(9) Uani 1 1 d .
H10 H 0.3435 0.1692 0.0442 0.018 Uiso 1 1 calc R

loop_
_atom_site_aniso_label
_atom_site_aniso_U_11
_atom_site_aniso_U_22
_atom_site_aniso_U_33
_atom_site_aniso_U_23
_atom_site_aniso_U_13
_atom_site_aniso_U_12
Zn1 0.00959(2) 0.01121(2) 0.01192(2) -0.00014(2) -0.00055(2) -0.00467(2)
Cl1 0.01326(5) 0.01639(5) 0.01668(5) -0.00191(4) 0.00314(4) -0.00774(4)
Cl2 0.01218(5) 0.02218(6) 0.01844(6) -0.00368(4) -0.00233(4) -0.00797(4)
Cl3 0.01371(5) 0.01256(5) 0.01816(5) -0.00230(4) 0.00195(4) -0.00331(4)
Cl4 0.01290(5) 0.02480(6) 0.01984(6) 0.00024(5) -0.00200(4) -0.01117(5)
N1 0.01032(14) 0.01132(15) 0.01224(15) -0.00067(12) -0.00048(12) -0.00467(12)
N2 0.01048(14) 0.01321(16) 0.01225(16) -0.00027(12) -0.00026(12) -0.00518(13)
C1 0.01038(16) 0.01138(16) 0.01317(18) -0.00111(13) -0.00016(14) -0.00440(14)
C2 0.01142(16) 0.01246(17) 0.01217(17) -0.00147(13) 0.00073(14) -0.00582(14)
C3 0.01425(19) 0.01179(18) 0.0174(2) 0.00065(15) 0.00027(16) -0.00483(15)
C4 0.01198(18) 0.01204(18) 0.0191(2) 0.00012(16) 0.00019(16) -0.00299(15)
C5 0.01049(16) 0.01298(18) 0.01405(18) -0.00152(14) -0.00008(14) -0.00424(14)
C6 0.01025(16) 0.01432(18) 0.01344(18) -0.00113(14) 0.00014(14) -0.00541(14)
C7 0.01146(17) 0.01302(18) 0.01430(19) -0.00118(14) -0.00122(14) -0.00598(15)
C8 0.0167(2) 0.0206(2) 0.01256(19) -0.00185(16) 0.00020(16) -0.01092(18)
C9 0.0154(2) 0.0274(3) 0.0140(2) -0.00269(19) 0.00244(17) -0.0125(2)
C10 0.01194(18) 0.0207(2) 0.01432(19) -0.00114(16) 0.00084(15) -0.00857(17)

loop_
_atom_type_symbol
_atom_type_description
_atom_type_scat_dispersion_real
_atom_type_scat_dispersion_imag
_atom_type_scat_source
C C 0.0033 0.0016 'International Tables Vol C Tables 4.2.6.8 and 6.1.1.4'
H H 0.0000 0.0000 'International Tables Vol C Tables 4.2.6.8 and 6.1.1.4'
Cl Cl 0.1484 0.1585 'International Tables Vol C Tables 4.2.6.8 and 6.1.1.4'
N N 0.0061 0.0033 'International Tables Vol C Tables 4.2.6.8 and 6.1.1.4'
Zn Zn 0.2839 1.4301 'International Tables Vol C Tables 4.2.6.8 and 6.1.1.4'

loop_
_geom_angle_atom_site_label_1
_geom_angle_atom_site_label_2
_geom_angle_atom_site_label_3
_geom_angle
N1 Zn1 N2 104.53(2)
N1 Zn1 Cl4 110.275(15)
N2 Zn1 Cl4 104.516(15)
N1 Zn1 Cl3 105.686(17)
N2 Zn1 Cl3 106.014(16)
Cl4 Zn1 Cl3 124.175(11)
C1 N1 C5 119.42(5)
C1 N1 Zn1 119.61(3)
C5 N1 Zn1 120.95(4)
C6 N2 C10 119.10(5)
C6 N2 Zn1 121.72(4)
C10 N2 Zn1 119.02(4)
N1 C1 C2 120.90(5)
N1 C1 H1 119.5
C2 C1 H1 119.5
C1 C2 C3 120.37(5)
C1 C2 Cl1 118.70(4)
C3 C2 Cl1 120.92(4)
C4 C3 C2 118.04(5)
C4 C3 H3 121.0
C2 C3 H3 121.0
C3 C4 C5 119.15(5)
C3 C4 H4 120.4
C5 C4 H4 120.4
N1 C5 C4 122.10(5)
N1 C5 H5 119.0
C4 C5 H5 119.0
N2 C6 C7 120.86(5)
N2 C6 H6 119.6
C7 C6 H6 119.6
C8 C7 C6 120.53(5)
C8 C7 Cl2 119.73(4)
C6 C7 Cl2 119.74(4)
C7 C8 C9 117.94(5)
C7 C8 H8 121.0
C9 C8 H8 121.0
C8 C9 C10 119.08(5)
C8 C9 H9 120.5
C10 C9 H9 120.5
N2 C10 C9 122.45(5)
N2 C10 H10 118.8
C9 C10 H10 118.8

loop_
_geom_bond_atom_site_label_1
_geom_bond_atom_site_label_2
_geom_bond_distance
Zn1 N1 2.0501(5)
Zn1 N2 2.0817(6)
Zn1 Cl4 2.2165(3)
Zn1 Cl3 2.2246(3)
Cl1 C2 1.7234(6)
Cl2 C7 1.7231(6)
N1 C1 1.3448(7)
N1 C5 1.3463(7)
N2 C6 1.3434(7)
N2 C10 1.3438(8)
C1 C2 1.3867(7)
C1 H1 0.9500
C2 C3 1.3918(8)
C3 C4 1.3873(9)
C3 H3 0.9500
C4 C5 1.3895(8)
C4 H4 0.9500
C5 H5 0.9500
C6 C7 1.3901(8)
C6 H6 0.9500
C7 C8 1.3854(8)
C8 C9 1.3866(9)
C8 H8 0.9500
C9 C10 1.3873(9)
C9 H9 0.9500
C10 H10 0.9500

loop_
_geom_torsion_atom_site_label_1
_geom_torsion_atom_site_label_2
_geom_torsion_atom_site_label_3
_geom_torsion_atom_site_label_4
_geom_torsion
N2 Zn1 N1 C1 -91.70(4)
Cl4 Zn1 N1 C1 156.48(4)
Cl3 Zn1 N1 C1 19.95(4)
N2 Zn1 N1 C5 89.85(4)
Cl4 Zn1 N1 C5 -21.97(5)
Cl3 Zn1 N1 C5 -158.50(4)
N1 Zn1 N2 C6 73.10(4)
Cl4 Zn1 N2 C6 -171.00(4)
Cl3 Zn1 N2 C6 -38.31(4)
N1 Zn1 N2 C10 -111.58(4)
Cl4 Zn1 N2 C10 4.32(4)
Cl3 Zn1 N2 C10 137.01(4)
C5 N1 C1 C2 0.08(8)
Zn1 N1 C1 C2 -178.39(4)
N1 C1 C2 C3 -1.20(8)
N1 C1 C2 Cl1 177.66(4)
C1 C2 C3 C4 1.04(9)
Cl1 C2 C3 C4 -177.79(5)
C2 C3 C4 C5 0.18(9)
C1 N1 C5 C4 1.19(8)
Zn1 N1 C5 C4 179.64(4)
C3 C4 C5 N1 -1.32(9)
C10 N2 C6 C7 -1.40(8)
Zn1 N2 C6 C7 173.91(4)
N2 C6 C7 C8 -0.25(8)
N2 C6 C7 Cl2 -179.67(4)
C6 C7 C8 C9 1.97(9)
Cl2 C7 C8 C9 -178.61(5)
C7 C8 C9 C10 -2.03(9)
C6 N2 C10 C9 1.33(9)
Zn1 N2 C10 C9 -174.12(5)
C8 C9 C10 N2 0.43(10)
